data_1517790
loop_
_publ_author_name
'Chen, Huanqing'
'Fan, Jiazeng'
'Hu, Xiaoshi'
'Ma, Junwei'
'Wang, Shilu'
'Li, Jian'
'Yu, Yihua'
'Jia, Xueshun'
'Li, Chunju'

_publ_section_title
;
 Biphen[n]arenes
;
_journal_issue 1
_journal_name_full 'Chem. Sci.'
_journal_page_first 197
_journal_paper_doi 10.1039/C4SC02422B
_journal_volume 6
_journal_year 2015
_chemical_formula_moiety 'C68 H72 O8'
_chemical_formula_sum 'C68 H72 O8'
_chemical_formula_weight 1017.25
_chemical_name_systematic
; 
 ? 
;
_space_group_crystal_system monoclinic
_space_group_IT_number 14
_space_group_name_Hall '-P 2ybc'
_space_group_name_H-M_alt 'P 1 21/c 1'
_symmetry_space_group_name_Hall '-P 2ybc'
_symmetry_space_group_name_H-M 'P 1 21/c 1'
_atom_sites_solution_hydrogens geom
_audit_creation_method SHELXL-2013
_cell_angle_alpha 90
_cell_angle_beta 90.771(3)
_cell_angle_gamma 90
_cell_formula_units_Z 2
_cell_length_a 11.5532(19)
_cell_length_b 30.664(5)
_cell_length_c 7.7100(13)
_cell_measurement_reflns_used 3966
_cell_measurement_temperature 173(2)
_cell_measurement_theta_max 26.74
_cell_measurement_theta_min 2.21
_cell_volume 2731.2(8)
_computing_cell_refinement 'Bruker SAINT'
_computing_data_collection 'Bruker APEX2'
_computing_data_reduction 'Bruker SAINT'
_computing_molecular_graphics 'Bruker SHELXTL'
_computing_publication_material 'Bruker SHELXTL'
_computing_structure_refinement 'SHELXL-2013 (Sheldrick, 2013)'
_computing_structure_solution 'SHELXS-97 (Sheldrick, 2008)'
_diffrn_ambient_temperature 173(2)
_diffrn_measured_fraction_theta_full 0.998
_diffrn_measured_fraction_theta_max 0.998
_diffrn_measurement_device_type 'Bruker APEX-II CCD'
_diffrn_measurement_method '\f and \w scans'
_diffrn_radiation_type MoK\a
_diffrn_radiation_wavelength 0.71073
_diffrn_reflns_av_R_equivalents 0.0454
_diffrn_reflns_av_unetI/netI 0.0480
_diffrn_reflns_Laue_measured_fraction_full 0.998
_diffrn_reflns_Laue_measured_fraction_max 0.998
_diffrn_reflns_limit_h_max 14
_diffrn_reflns_limit_h_min -14
_diffrn_reflns_limit_k_max 37
_diffrn_reflns_limit_k_min -36
_diffrn_reflns_limit_l_max 9
_diffrn_reflns_limit_l_min -9
_diffrn_reflns_number 17628
_diffrn_reflns_point_group_measured_fraction_full 0.998
_diffrn_reflns_point_group_measured_fraction_max 0.998
_diffrn_reflns_theta_full 25.242
_diffrn_reflns_theta_max 26.006
_diffrn_reflns_theta_min 1.763
_exptl_absorpt_coefficient_mu 0.080
_exptl_absorpt_correction_type multi-scan
_exptl_absorpt_process_details sadabs
_exptl_crystal_colour colourless
_exptl_crystal_density_diffrn 1.237
_exptl_crystal_description block
_exptl_crystal_F_000 1088
_exptl_crystal_size_max 0.280
_exptl_crystal_size_mid 0.110
_exptl_crystal_size_min 0.080
_exptl_transmission_factor_max 0.7455
_exptl_transmission_factor_min 0.5908
_refine_diff_density_max 0.361
_refine_diff_density_min -0.244
_refine_diff_density_rms 0.054
_refine_ls_extinction_method none
_refine_ls_goodness_of_fit_ref 1.068
_refine_ls_hydrogen_treatment constr
_refine_ls_matrix_type full
_refine_ls_number_parameters 347
_refine_ls_number_reflns 5369
_refine_ls_number_restraints 0
_refine_ls_restrained_S_all 1.068
_refine_ls_R_factor_all 0.0795
_refine_ls_R_factor_gt 0.0550
_refine_ls_shift/su_max 0.000
_refine_ls_shift/su_mean 0.000
_refine_ls_structure_factor_coef Fsqd
_refine_ls_weighting_details
; 
 w=1/[\s^2^(Fo^2^)+(0.0837P)^2^+1.1959P] 
 where P=(Fo^2^+2Fc^2^)/3 
;
_refine_ls_weighting_scheme calc
_refine_ls_wR_factor_gt 0.1501
_refine_ls_wR_factor_ref 0.1635
_reflns_Friedel_coverage 0.000
_reflns_number_gt 3967
_reflns_number_total 5369
_reflns_threshold_expression 'I > 2\s(I)'
_cod_data_source_file c4sc02422b2.cif
_cod_data_source_block mo_31101aa
_cod_depositor_comments 'Adding full bibliography for 1517789--1517790.cif.'
_cod_original_cell_volume 2731.1(8)
_cod_database_code 1517790
_shelx_space_group_comment
; 
The symmetry employed for this shelxl refinement is uniquely defined 
by the following loop, which should always be used as a source of 
symmetry information in preference to the above space-group names. 
They are only intended as comments. 
;
_shelx_estimated_absorpt_t_min 0.978
_shelx_estimated_absorpt_t_max 0.994
_shelxl_version_number 2013-2

loop_
_space_group_symop_operation_xyz
'x, y, z'
'-x, y+1/2, -z+1/2'
'-x, -y, -z'
'x, -y-1/2, z-1/2'

loop_
_atom_site_label
_atom_site_type_symbol
_atom_site_fract_x
_atom_site_fract_y
_atom_site_fract_z
_atom_site_U_iso_or_equiv
_atom_site_adp_type
_atom_site_occupancy
_atom_site_site_symmetry_order
_atom_site_calc_flag
_atom_site_refinement_flags_posn
_atom_site_refinement_flags_adp
O1 O 0.57439(13) 0.09868(5) 0.1524(2) 0.0292(4) Uani 1 1 d . .
O2 O -0.14691(13) -0.06382(5) 0.3373(2) 0.0262(4) Uani 1 1 d . .
O3 O 0.30086(14) 0.18805(5) 0.4931(2) 0.0260(4) Uani 1 1 d . .
O4 O -0.21942(14) 0.17038(6) -0.5257(2) 0.0350(4) Uani 1 1 d . .
C1 C 0.47966(18) 0.07383(7) 0.1911(3) 0.0232(5) Uani 1 1 d . .
C2 C 0.37586(18) 0.09670(7) 0.2083(3) 0.0197(5) Uani 1 1 d . .
C3 C 0.27635(18) 0.07310(7) 0.2411(3) 0.0201(5) Uani 1 1 d . .
H3 H 0.2057 0.0885 0.2544 0.024 Uiso 1 1 calc R U
C4 C 0.27490(18) 0.02767(7) 0.2557(3) 0.0213(5) Uani 1 1 d . .
C5 C 0.3801(2) 0.00622(7) 0.2426(4) 0.0301(6) Uani 1 1 d . .
H5 H 0.3827 -0.0246 0.2551 0.036 Uiso 1 1 calc R U
C6 C 0.4818(2) 0.02899(8) 0.2115(4) 0.0326(6) Uani 1 1 d . .
H6 H 0.5531 0.0137 0.2042 0.039 Uiso 1 1 calc R U
C7 C -0.04718(18) -0.04023(7) 0.3146(3) 0.0216(5) Uani 1 1 d . .
C8 C 0.05489(19) -0.05905(7) 0.3802(3) 0.0204(5) Uani 1 1 d . .
C9 C 0.15728(18) -0.03638(7) 0.3604(3) 0.0210(5) Uani 1 1 d . .
H9 H 0.2266 -0.0489 0.4055 0.025 Uiso 1 1 calc R U
C10 C 0.16376(18) 0.00403(7) 0.2771(3) 0.0213(5) Uani 1 1 d . .
C11 C 0.06009(19) 0.02142(7) 0.2133(3) 0.0230(5) Uani 1 1 d . .
H11 H 0.0611 0.0488 0.1560 0.028 Uiso 1 1 calc R U
C12 C -0.04364(19) -0.00010(7) 0.2312(3) 0.0239(5) Uani 1 1 d . .
H12 H -0.1129 0.0125 0.1864 0.029 Uiso 1 1 calc R U
C13 C 0.37555(18) 0.14608(7) 0.1903(3) 0.0211(5) Uani 1 1 d . .
H13A H 0.4275 0.1587 0.2804 0.025 Uiso 1 1 calc R U
H13B H 0.4071 0.1539 0.0757 0.025 Uiso 1 1 calc R U
C14 C 0.22069(18) 0.18560(7) 0.3608(3) 0.0206(5) Uani 1 1 d . .
C15 C 0.25674(18) 0.16616(6) 0.2071(3) 0.0191(5) Uani 1 1 d . .
C16 C 0.17964(18) 0.16438(6) 0.0686(3) 0.0199(5) Uani 1 1 d . .
H16 H 0.2050 0.1518 -0.0369 0.024 Uiso 1 1 calc R U
C17 C 0.06631(18) 0.18017(6) 0.0759(3) 0.0208(5) Uani 1 1 d . .
C18 C 0.03158(19) 0.19833(7) 0.2332(3) 0.0237(5) Uani 1 1 d . .
H18 H -0.0454 0.2087 0.2442 0.028 Uiso 1 1 calc R U
C19 C 0.10766(19) 0.20141(7) 0.3736(3) 0.0239(5) Uani 1 1 d . .
H19 H 0.0828 0.2143 0.4788 0.029 Uiso 1 1 calc R U
C20 C -0.15635(19) 0.17202(7) -0.3715(3) 0.0242(5) Uani 1 1 d . .
C21 C -0.17208(19) 0.20491(8) -0.2504(3) 0.0279(5) Uani 1 1 d . .
H21 H -0.2321 0.2257 -0.2680 0.034 Uiso 1 1 calc R U
C22 C -0.10161(19) 0.20785(7) -0.1044(3) 0.0243(5) Uani 1 1 d . .
H22 H -0.1135 0.2305 -0.0226 0.029 Uiso 1 1 calc R U
C23 C -0.01285(18) 0.17745(7) -0.0769(3) 0.0210(5) Uani 1 1 d . .
C24 C -0.00081(18) 0.14430(7) -0.1984(3) 0.0209(5) Uani 1 1 d . .
H24 H 0.0583 0.1232 -0.1800 0.025 Uiso 1 1 calc R U
C25 C -0.07094(18) 0.14052(7) -0.3456(3) 0.0206(5) Uani 1 1 d . .
C26 C 0.0542(2) -0.10287(7) 0.4698(3) 0.0240(5) Uani 1 1 d . .
H26A H -0.0204 -0.1066 0.5297 0.029 Uiso 1 1 calc R U
H26B H 0.1167 -0.1035 0.5589 0.029 Uiso 1 1 calc R U
C27 C 0.68361(19) 0.07681(8) 0.1358(4) 0.0306(6) Uani 1 1 d . .
H27A H 0.6769 0.0530 0.0497 0.037 Uiso 1 1 calc R U
H27B H 0.7076 0.0640 0.2486 0.037 Uiso 1 1 calc R U
C28 C 0.7714(2) 0.10954(9) 0.0782(4) 0.0352(6) Uani 1 1 d . .
H28A H 0.7492 0.1208 -0.0364 0.053 Uiso 1 1 calc R U
H28B H 0.8475 0.0956 0.0719 0.053 Uiso 1 1 calc R U
H28C H 0.7750 0.1336 0.1616 0.053 Uiso 1 1 calc R U
C29 C -0.25170(18) -0.04661(8) 0.2651(3) 0.0276(5) Uani 1 1 d . .
H29A H -0.2427 -0.0411 0.1395 0.033 Uiso 1 1 calc R U
H29B H -0.2714 -0.0187 0.3223 0.033 Uiso 1 1 calc R U
C30 C -0.3456(2) -0.07963(8) 0.2939(4) 0.0332(6) Uani 1 1 d . .
H30A H -0.3241 -0.1073 0.2396 0.050 Uiso 1 1 calc R U
H30B H -0.4183 -0.0691 0.2421 0.050 Uiso 1 1 calc R U
H30C H -0.3557 -0.0840 0.4186 0.050 Uiso 1 1 calc R U
C31 C 0.2707(2) 0.21346(8) 0.6425(3) 0.0281(5) Uani 1 1 d . .
H31A H 0.2101 0.1985 0.7098 0.034 Uiso 1 1 calc R U
H31B H 0.2411 0.2424 0.6066 0.034 Uiso 1 1 calc R U
C32 C 0.3796(2) 0.21834(9) 0.7504(3) 0.0385(6) Uani 1 1 d . .
H32A H 0.4086 0.1894 0.7832 0.058 Uiso 1 1 calc R U
H32B H 0.3627 0.2351 0.8552 0.058 Uiso 1 1 calc R U
H32C H 0.4383 0.2336 0.6829 0.058 Uiso 1 1 calc R U
C33 C -0.3424(2) 0.17667(9) -0.5170(4) 0.0359(6) Uani 1 1 d . .
H33A H -0.3749 0.1792 -0.6361 0.043 Uiso 1 1 calc R U
H33B H -0.3586 0.2042 -0.4550 0.043 Uiso 1 1 calc R U
C34 C -0.3998(2) 0.14014(11) -0.4267(4) 0.0509(8) Uani 1 1 d . .
H34A H -0.3810 0.1126 -0.4846 0.076 Uiso 1 1 calc R U
H34B H -0.4839 0.1446 -0.4298 0.076 Uiso 1 1 calc R U
H34C H -0.3726 0.1390 -0.3058 0.076 Uiso 1 1 calc R U

loop_
_atom_site_aniso_label
_atom_site_aniso_U_11
_atom_site_aniso_U_22
_atom_site_aniso_U_33
_atom_site_aniso_U_23
_atom_site_aniso_U_13
_atom_site_aniso_U_12
O1 0.0176(8) 0.0263(8) 0.0440(11) 0.0033(7) 0.0029(7) 0.0003(6)
O2 0.0196(8) 0.0256(8) 0.0333(10) 0.0018(7) -0.0003(7) -0.0036(6)
O3 0.0295(9) 0.0275(8) 0.0209(9) -0.0046(7) -0.0061(7) 0.0038(7)
O4 0.0224(9) 0.0552(11) 0.0272(10) 0.0013(8) -0.0085(7) 0.0065(8)
C1 0.0160(10) 0.0275(12) 0.0262(12) 0.0008(9) 0.0015(9) -0.0014(9)
C2 0.0212(11) 0.0218(11) 0.0160(11) -0.0002(8) -0.0034(9) 0.0022(8)
C3 0.0171(10) 0.0248(11) 0.0185(11) -0.0020(9) -0.0012(9) 0.0019(8)
C4 0.0183(11) 0.0239(11) 0.0216(12) 0.0002(9) -0.0001(9) -0.0005(8)
C5 0.0254(12) 0.0194(11) 0.0454(16) 0.0023(10) 0.0010(11) 0.0007(9)
C6 0.0179(11) 0.0273(12) 0.0528(17) 0.0019(11) 0.0040(11) 0.0044(9)
C7 0.0198(11) 0.0217(11) 0.0234(12) -0.0055(9) 0.0009(9) -0.0027(8)
C8 0.0233(11) 0.0213(11) 0.0166(11) -0.0028(8) -0.0006(9) -0.0016(8)
C9 0.0198(11) 0.0228(11) 0.0203(11) -0.0021(9) -0.0036(9) 0.0015(8)
C10 0.0201(11) 0.0215(11) 0.0224(12) -0.0043(9) 0.0006(9) -0.0005(8)
C11 0.0230(11) 0.0191(11) 0.0269(12) 0.0015(9) -0.0005(9) 0.0003(9)
C12 0.0187(11) 0.0252(11) 0.0277(13) -0.0009(9) -0.0024(10) 0.0019(9)
C13 0.0176(11) 0.0213(11) 0.0244(12) -0.0011(9) -0.0032(9) -0.0012(8)
C14 0.0230(11) 0.0182(10) 0.0204(11) 0.0017(8) -0.0027(9) -0.0016(8)
C15 0.0190(11) 0.0157(10) 0.0227(12) 0.0005(8) 0.0009(9) -0.0009(8)
C16 0.0201(11) 0.0176(10) 0.0220(12) -0.0008(8) 0.0002(9) -0.0017(8)
C17 0.0193(11) 0.0160(10) 0.0268(12) 0.0000(9) -0.0027(9) -0.0024(8)
C18 0.0193(11) 0.0212(11) 0.0305(13) -0.0007(9) 0.0007(10) 0.0020(9)
C19 0.0262(12) 0.0215(11) 0.0239(12) -0.0016(9) 0.0039(10) 0.0007(9)
C20 0.0193(11) 0.0285(12) 0.0247(12) 0.0053(9) -0.0033(9) -0.0027(9)
C21 0.0207(11) 0.0279(12) 0.0351(14) 0.0043(10) -0.0031(10) 0.0059(9)
C22 0.0225(11) 0.0212(11) 0.0292(13) -0.0007(9) 0.0002(10) -0.0001(9)
C23 0.0163(10) 0.0208(11) 0.0259(12) 0.0040(9) -0.0012(9) -0.0037(8)
C24 0.0161(10) 0.0190(10) 0.0275(12) 0.0037(9) -0.0024(9) -0.0007(8)
C25 0.0176(10) 0.0218(11) 0.0225(12) 0.0050(9) 0.0015(9) -0.0046(8)
C26 0.0240(11) 0.0262(12) 0.0216(12) 0.0018(9) -0.0023(9) -0.0040(9)
C27 0.0160(11) 0.0328(13) 0.0430(16) 0.0010(11) 0.0062(10) 0.0021(9)
C28 0.0241(12) 0.0438(15) 0.0379(16) 0.0054(12) 0.0051(11) -0.0032(11)
C29 0.0171(11) 0.0319(13) 0.0337(14) 0.0020(10) -0.0020(10) -0.0007(9)
C30 0.0247(12) 0.0381(14) 0.0367(15) 0.0025(11) -0.0019(11) -0.0060(10)
C31 0.0351(13) 0.0305(12) 0.0187(12) -0.0029(9) 0.0012(10) 0.0008(10)
C32 0.0415(15) 0.0458(16) 0.0279(14) -0.0097(12) -0.0071(12) 0.0070(12)
C33 0.0227(12) 0.0431(15) 0.0416(16) -0.0032(12) -0.0111(11) 0.0066(11)
C34 0.0293(15) 0.073(2) 0.0498(19) 0.0042(16) -0.0065(14) -0.0062(14)

loop_
_atom_type_symbol
_atom_type_description
_atom_type_scat_dispersion_real
_atom_type_scat_dispersion_imag
_atom_type_scat_source
C C 0.0033 0.0016 'International Tables Vol C Tables 4.2.6.8 and 6.1.1.4'
H H 0.0000 0.0000 'International Tables Vol C Tables 4.2.6.8 and 6.1.1.4'
O O 0.0106 0.0060 'International Tables Vol C Tables 4.2.6.8 and 6.1.1.4'

loop_
_geom_angle_atom_site_label_1
_geom_angle_atom_site_label_2
_geom_angle_atom_site_label_3
_geom_angle
_geom_angle_site_symmetry_1
_geom_angle_site_symmetry_3
C1 O1 C27 117.73(17) . .
C7 O2 C29 117.67(17) . .
C14 O3 C31 117.25(17) . .
C20 O4 C33 117.6(2) . .
O1 C1 C6 124.3(2) . .
O1 C1 C2 115.53(19) . .
C6 C1 C2 120.1(2) . .
C3 C2 C1 118.1(2) . .
C3 C2 C13 122.43(19) . .
C1 C2 C13 119.48(19) . .
C2 C3 C4 123.1(2) . .
C2 C3 H3 118.4 . .
C4 C3 H3 118.4 . .
C5 C4 C3 117.1(2) . .
C5 C4 C10 122.4(2) . .
C3 C4 C10 120.43(19) . .
C4 C5 C6 121.2(2) . .
C4 C5 H5 119.4 . .
C6 C5 H5 119.4 . .
C1 C6 C5 120.3(2) . .
C1 C6 H6 119.9 . .
C5 C6 H6 119.9 . .
O2 C7 C12 123.73(19) . .
O2 C7 C8 116.13(19) . .
C12 C7 C8 120.1(2) . .
C9 C8 C7 118.0(2) . .
C9 C8 C26 120.51(19) . .
C7 C8 C26 121.46(19) . .
C8 C9 C10 123.2(2) . .
C8 C9 H9 118.4 . .
C10 C9 H9 118.4 . .
C11 C10 C9 116.7(2) . .
C11 C10 C4 120.9(2) . .
C9 C10 C4 122.35(19) . .
C12 C11 C10 121.8(2) . .
C12 C11 H11 119.1 . .
C10 C11 H11 119.1 . .
C11 C12 C7 120.1(2) . .
C11 C12 H12 119.9 . .
C7 C12 H12 119.9 . .
C15 C13 C2 113.50(18) . .
C15 C13 H13A 108.9 . .
C2 C13 H13A 108.9 . .
C15 C13 H13B 108.9 . .
C2 C13 H13B 108.9 . .
H13A C13 H13B 107.7 . .
O3 C14 C15 116.69(19) . .
O3 C14 C19 123.4(2) . .
C15 C14 C19 119.9(2) . .
C16 C15 C14 118.44(19) . .
C16 C15 C13 119.6(2) . .
C14 C15 C13 121.92(19) . .
C15 C16 C17 123.3(2) . .
C15 C16 H16 118.3 . .
C17 C16 H16 118.3 . .
C16 C17 C18 116.9(2) . .
C16 C17 C23 121.1(2) . .
C18 C17 C23 122.01(19) . .
C19 C18 C17 121.2(2) . .
C19 C18 H18 119.4 . .
C17 C18 H18 119.4 . .
C18 C19 C14 120.2(2) . .
C18 C19 H19 119.9 . .
C14 C19 H19 119.9 . .
O4 C20 C21 122.1(2) . .
O4 C20 C25 117.4(2) . .
C21 C20 C25 120.4(2) . .
C22 C21 C20 120.9(2) . .
C22 C21 H21 119.5 . .
C20 C21 H21 119.5 . .
C21 C22 C23 120.1(2) . .
C21 C22 H22 120.0 . .
C23 C22 H22 120.0 . .
C24 C23 C22 117.7(2) . .
C24 C23 C17 120.64(19) . .
C22 C23 C17 121.7(2) . .
C25 C24 C23 123.2(2) . .
C25 C24 H24 118.4 . .
C23 C24 H24 118.4 . .
C24 C25 C20 117.6(2) . .
C24 C25 C26 120.12(19) . 3
C20 C25 C26 122.28(19) . 3
C8 C26 C25 112.82(19) . 3
C8 C26 H26A 109.0 . .
C25 C26 H26A 109.0 3 .
C8 C26 H26B 109.0 . .
C25 C26 H26B 109.0 3 .
H26A C26 H26B 107.8 . .
O1 C27 C28 108.23(19) . .
O1 C27 H27A 110.1 . .
C28 C27 H27A 110.1 . .
O1 C27 H27B 110.1 . .
C28 C27 H27B 110.1 . .
H27A C27 H27B 108.4 . .
C27 C28 H28A 109.5 . .
C27 C28 H28B 109.5 . .
H28A C28 H28B 109.5 . .
C27 C28 H28C 109.5 . .
H28A C28 H28C 109.5 . .
H28B C28 H28C 109.5 . .
O2 C29 C30 107.68(19) . .
O2 C29 H29A 110.2 . .
C30 C29 H29A 110.2 . .
O2 C29 H29B 110.2 . .
C30 C29 H29B 110.2 . .
H29A C29 H29B 108.5 . .
C29 C30 H30A 109.5 . .
C29 C30 H30B 109.5 . .
H30A C30 H30B 109.5 . .
C29 C30 H30C 109.5 . .
H30A C30 H30C 109.5 . .
H30B C30 H30C 109.5 . .
O3 C31 C32 106.7(2) . .
O3 C31 H31A 110.4 . .
C32 C31 H31A 110.4 . .
O3 C31 H31B 110.4 . .
C32 C31 H31B 110.4 . .
H31A C31 H31B 108.6 . .
C31 C32 H32A 109.5 . .
C31 C32 H32B 109.5 . .
H32A C32 H32B 109.5 . .
C31 C32 H32C 109.5 . .
H32A C32 H32C 109.5 . .
H32B C32 H32C 109.5 . .
O4 C33 C34 111.7(2) . .
O4 C33 H33A 109.3 . .
C34 C33 H33A 109.3 . .
O4 C33 H33B 109.3 . .
C34 C33 H33B 109.3 . .
H33A C33 H33B 107.9 . .
C33 C34 H34A 109.5 . .
C33 C34 H34B 109.5 . .
H34A C34 H34B 109.5 . .
C33 C34 H34C 109.5 . .
H34A C34 H34C 109.5 . .
H34B C34 H34C 109.5 . .

loop_
_geom_bond_atom_site_label_1
_geom_bond_atom_site_label_2
_geom_bond_distance
_geom_bond_site_symmetry_2
O1 C1 1.370(3) .
O1 C27 1.436(3) .
O2 C7 1.374(3) .
O2 C29 1.427(3) .
O3 C14 1.371(2) .
O3 C31 1.438(3) .
O4 C20 1.387(3) .
O4 C33 1.437(3) .
C1 C6 1.384(3) .
C1 C2 1.397(3) .
C2 C3 1.385(3) .
C2 C13 1.521(3) .
C3 C4 1.398(3) .
C3 H3 0.9500 .
C4 C5 1.387(3) .
C4 C10 1.486(3) .
C5 C6 1.391(3) .
C5 H5 0.9500 .
C6 H6 0.9500 .
C7 C12 1.389(3) .
C7 C8 1.401(3) .
C8 C9 1.382(3) .
C8 C26 1.511(3) .
C9 C10 1.398(3) .
C9 H9 0.9500 .
C10 C11 1.395(3) .
C11 C12 1.377(3) .
C11 H11 0.9500 .
C12 H12 0.9500 .
C13 C15 1.511(3) .
C13 H13A 0.9900 .
C13 H13B 0.9900 .
C14 C15 1.395(3) .
C14 C19 1.398(3) .
C15 C16 1.382(3) .
C16 C17 1.398(3) .
C16 H16 0.9500 .
C17 C18 1.398(3) .
C17 C23 1.484(3) .
C18 C19 1.389(3) .
C18 H18 0.9500 .
C19 H19 0.9500 .
C20 C21 1.388(3) .
C20 C25 1.393(3) .
C21 C22 1.383(3) .
C21 H21 0.9500 .
C22 C23 1.400(3) .
C22 H22 0.9500 .
C23 C24 1.391(3) .
C24 C25 1.390(3) .
C24 H24 0.9500 .
C25 C26 1.514(3) 3
C26 C25 1.514(3) 3
C26 H26A 0.9900 .
C26 H26B 0.9900 .
C27 C28 1.498(3) .
C27 H27A 0.9900 .
C27 H27B 0.9900 .
C28 H28A 0.9800 .
C28 H28B 0.9800 .
C28 H28C 0.9800 .
C29 C30 1.503(3) .
C29 H29A 0.9900 .
C29 H29B 0.9900 .
C30 H30A 0.9800 .
C30 H30B 0.9800 .
C30 H30C 0.9800 .
C31 C32 1.506(3) .
C31 H31A 0.9900 .
C31 H31B 0.9900 .
C32 H32A 0.9800 .
C32 H32B 0.9800 .
C32 H32C 0.9800 .
C33 C34 1.480(4) .
C33 H33A 0.9900 .
C33 H33B 0.9900 .
C34 H34A 0.9800 .
C34 H34B 0.9800 .
C34 H34C 0.9800 .
